data_4506280
loop_
_publ_author_name
'Wang, Hao'
'Liu, Sui-Jun'
'Tian, Dan'
'Jia, Ji-Min'
'Hu, Tong-Liang'

_publ_section_title
;
 Temperature-Dependent Structures of Lanthanide Metal--Organic Frameworks
 Based on Furan-2,5-Dicarboxylate and Oxalate
;
_journal_issue 6
_journal_name_full 'Crystal Growth &amp; Design'
_journal_page_first 3263
_journal_paper_doi 10.1021/cg3004036
_journal_volume 12
_journal_year 2012
_chemical_formula_moiety 'C7 H6 O9 Eu,H2 O'
_chemical_formula_sum 'C7 H8 Eu O10'
_chemical_formula_weight 404.09
_chemical_name_systematic
; 
 ? 
;
_space_group_IT_number 14
_symmetry_cell_setting monoclinic
_symmetry_space_group_name_Hall '-P 2ybc'
_symmetry_space_group_name_H-M 'P 1 21/c 1'
_atom_sites_solution_hydrogens geom
_atom_sites_solution_primary direct
_atom_sites_solution_secondary difmap
_audit_creation_method SHELXL-97
_cell_angle_alpha 90.00
_cell_angle_beta 108.54(3)
_cell_angle_gamma 90.00
_cell_formula_units_Z 4
_cell_length_a 7.3519(15)
_cell_length_b 9.7295(19)
_cell_length_c 15.355(5)
_cell_measurement_reflns_used 10540
_cell_measurement_temperature 293(2)
_cell_measurement_theta_max 27.59
_cell_measurement_theta_min 3.34
_cell_volume 1041.3(5)
_computing_structure_refinement 'SHELXL-97 (Sheldrick, 1997)'
_computing_structure_solution 'SHELXS-97 (Sheldrick, 1990)'
_diffrn_ambient_temperature 293(2)
_diffrn_measured_fraction_theta_full 0.998
_diffrn_measured_fraction_theta_max 0.998
_diffrn_measurement_device_type 'Rigaku SCXmini diffractometer'
_diffrn_measurement_method \w
_diffrn_radiation_monochromator graphite
_diffrn_radiation_source 'fine-focus sealed tube'
_diffrn_radiation_type MoK\a
_diffrn_radiation_wavelength 0.71073
_diffrn_reflns_av_R_equivalents 0.0455
_diffrn_reflns_av_sigmaI/netI 0.0305
_diffrn_reflns_limit_h_max 8
_diffrn_reflns_limit_h_min -8
_diffrn_reflns_limit_k_max 11
_diffrn_reflns_limit_k_min -11
_diffrn_reflns_limit_l_max 18
_diffrn_reflns_limit_l_min -18
_diffrn_reflns_number 8929
_diffrn_reflns_theta_full 25.18
_diffrn_reflns_theta_max 25.18
_diffrn_reflns_theta_min 3.34
_diffrn_standards_decay_% 0
_diffrn_standards_interval_time 0
_diffrn_standards_number 0
_exptl_absorpt_coefficient_mu 6.073
_exptl_absorpt_correction_T_max 0.3356
_exptl_absorpt_correction_T_min 0.2909
_exptl_absorpt_correction_type multi-scan
_exptl_absorpt_process_details Higashi,1995
_exptl_crystal_colour colorless
_exptl_crystal_density_diffrn 2.577
_exptl_crystal_density_method 'not measured'
_exptl_crystal_description prism
_exptl_crystal_F_000 772
_exptl_crystal_size_max 0.27
_exptl_crystal_size_mid 0.25
_exptl_crystal_size_min 0.23
_refine_diff_density_max 0.527
_refine_diff_density_min -0.883
_refine_diff_density_rms 0.152
_refine_ls_extinction_method none
_refine_ls_goodness_of_fit_ref 1.029
_refine_ls_hydrogen_treatment mixed
_refine_ls_matrix_type full
_refine_ls_number_parameters 181
_refine_ls_number_reflns 1870
_refine_ls_number_restraints 11
_refine_ls_restrained_S_all 1.026
_refine_ls_R_factor_all 0.0263
_refine_ls_R_factor_gt 0.0240
_refine_ls_shift/su_max 0.001
_refine_ls_shift/su_mean 0.000
_refine_ls_structure_factor_coef Fsqd
_refine_ls_weighting_details 'calc w=1/[\s^2^(Fo^2^)+(0.0257P)^2^+4.7784P] where P=(Fo^2^+2Fc^2^)/3'
_refine_ls_weighting_scheme calc
_refine_ls_wR_factor_gt 0.0589
_refine_ls_wR_factor_ref 0.0602
_reflns_number_gt 1773
_reflns_number_total 1870
_reflns_threshold_expression >2sigma(I)
_cod_data_source_file cg3004036_si_002.cif
_cod_data_source_block 3
_cod_depositor_comments
;
The following automatic conversions were performed:

'_symmetry_cell_setting' value 'Monoclinic' changed to 'monoclinic'
according to /home/saulius/struct/CIF-dictionaries/cif_core.dic
dictionary named 'cif_core.dic' version 2.4.1 from 2010-06-29.

Automatic conversion script
Id: cif_fix_values 1891 2012-01-12 08:04:46Z andrius 
;
_cod_original_cell_volume 1041.3(4)
_cod_original_sg_symbol_Hall '-P 2ybc '
_cod_original_sg_symbol_H-M 'P 21/c '
_cod_database_code 4506280

loop_
_symmetry_equiv_pos_as_xyz
'x, y, z'
'-x, y+1/2, -z+1/2'
'-x, -y, -z'
'x, -y-1/2, z-1/2'

loop_
_atom_site_label
_atom_site_type_symbol
_atom_site_fract_x
_atom_site_fract_y
_atom_site_fract_z
_atom_site_U_iso_or_equiv
_atom_site_adp_type
_atom_site_occupancy
_atom_site_symmetry_multiplicity
_atom_site_calc_flag
_atom_site_refinement_flags
O7 O 0.7253(5) 0.5750(3) 0.5182(2) 0.0167(7) Uani 1 1 d .
Eu1 Eu 0.27813(3) 0.44491(2) 0.642738(14) 0.01110(10) Uani 1 1 d D
O1 O 0.1637(5) 0.6598(3) 0.5771(2) 0.0204(7) Uani 1 1 d .
O1W O 0.0138(5) 0.5294(4) 0.6940(2) 0.0197(7) Uani 1 1 d D
O2 O -0.0084(5) 0.6882(3) 0.4292(2) 0.0211(8) Uani 1 1 d .
O2W O 0.2415(5) 0.2821(4) 0.7615(3) 0.0283(9) Uani 1 1 d D
O3 O 0.3036(5) 0.9142(3) 0.5868(2) 0.0165(7) Uani 1 1 d .
O4 O 0.4783(5) 1.2527(3) 0.6428(2) 0.0170(7) Uani 1 1 d .
O5 O 0.5471(5) 1.0605(3) 0.7244(2) 0.0214(8) Uani 1 1 d .
O6 O 0.5570(5) 0.5469(3) 0.6152(2) 0.0207(8) Uani 1 1 d .
C1 C 0.1107(6) 0.7270(5) 0.5036(3) 0.0137(9) Uani 1 1 d .
C2 C 0.1910(7) 0.8649(5) 0.5040(3) 0.0153(10) Uani 1 1 d .
C3 C 0.1679(7) 0.9624(5) 0.4379(3) 0.0202(11) Uani 1 1 d .
H3 H 0.1001 0.9531 0.3757 0.024 Uiso 1 1 calc R
C4 C 0.2675(7) 1.0807(5) 0.4821(3) 0.0191(10) Uani 1 1 d .
H4 H 0.2768 1.1646 0.4548 0.023 Uiso 1 1 calc R
C5 C 0.3464(7) 1.0479(4) 0.5720(3) 0.0142(9) Uani 1 1 d .
C6 C 0.4659(6) 1.1243(5) 0.6523(3) 0.0132(9) Uani 1 1 d .
C7 C 0.5807(7) 0.5349(4) 0.5381(3) 0.0143(10) Uani 1 1 d .
O3W O 0.1457(5) 0.8242(4) 0.7405(3) 0.0297(9) Uani 1 1 d D
H1WA H -0.034(7) 0.466(4) 0.717(4) 0.045 Uiso 1 1 d D
H1WB H -0.071(5) 0.568(6) 0.651(3) 0.045 Uiso 1 1 d D
H2WB H 0.320(5) 0.223(5) 0.791(4) 0.045 Uiso 1 1 d D
H2WA H 0.133(4) 0.260(5) 0.769(4) 0.045 Uiso 1 1 d D
H3WA H 0.144(9) 0.793(6) 0.689(2) 0.045 Uiso 1 1 d D
H3WB H 0.237(7) 0.784(6) 0.781(3) 0.045 Uiso 1 1 d D

loop_
_atom_site_aniso_label
_atom_site_aniso_U_11
_atom_site_aniso_U_22
_atom_site_aniso_U_33
_atom_site_aniso_U_23
_atom_site_aniso_U_13
_atom_site_aniso_U_12
O7 0.0148(16) 0.0211(17) 0.0136(17) 0.0006(13) 0.0035(14) -0.0042(13)
Eu1 0.01377(14) 0.01021(14) 0.00757(14) -0.00051(8) 0.00091(10) -0.00165(8)
O1 0.0264(18) 0.0148(16) 0.0160(17) 0.0049(14) 0.0011(14) 0.0015(15)
O1W 0.0202(18) 0.0207(18) 0.0183(19) 0.0009(15) 0.0064(15) -0.0006(14)
O2 0.0211(17) 0.0207(18) 0.0185(18) -0.0040(14) 0.0020(15) -0.0090(14)
O2W 0.027(2) 0.031(2) 0.027(2) 0.0152(17) 0.0092(17) 0.0037(17)
O3 0.0223(17) 0.0135(15) 0.0095(16) -0.0002(13) -0.0011(14) -0.0047(13)
O4 0.0200(16) 0.0093(16) 0.0179(17) -0.0026(13) 0.0008(14) -0.0022(13)
O5 0.0255(19) 0.0187(18) 0.0133(18) 0.0020(14) -0.0034(15) 0.0003(14)
O6 0.0216(18) 0.029(2) 0.0111(18) -0.0049(14) 0.0054(15) -0.0077(14)
C1 0.016(2) 0.012(2) 0.012(2) 0.0005(18) 0.0034(19) 0.0028(18)
C2 0.017(2) 0.015(2) 0.010(2) -0.0002(18) -0.0004(19) 0.0004(18)
C3 0.025(3) 0.020(3) 0.010(2) -0.0014(19) -0.002(2) -0.007(2)
C4 0.029(3) 0.012(2) 0.015(2) 0.0029(18) 0.004(2) -0.004(2)
C5 0.017(2) 0.011(2) 0.014(2) 0.0004(18) 0.0043(19) -0.0022(18)
C6 0.012(2) 0.016(2) 0.011(2) 0.0003(18) 0.0029(18) 0.0039(18)
C7 0.018(2) 0.011(2) 0.013(2) 0.0020(18) 0.004(2) -0.0003(18)
O3W 0.031(2) 0.033(2) 0.026(2) -0.0050(18) 0.0090(17) 0.0089(17)

loop_
_atom_type_symbol
_atom_type_description
_atom_type_scat_dispersion_real
_atom_type_scat_dispersion_imag
_atom_type_scat_source
C C 0.0033 0.0016 'International Tables Vol C Tables 4.2.6.8 and 6.1.1.4'
H H 0.0000 0.0000 'International Tables Vol C Tables 4.2.6.8 and 6.1.1.4'
O O 0.0106 0.0060 'International Tables Vol C Tables 4.2.6.8 and 6.1.1.4'
Eu Eu -0.1578 3.6682 'International Tables Vol C Tables 4.2.6.8 and 6.1.1.4'

loop_
_geom_angle_atom_site_label_1
_geom_angle_atom_site_label_2
_geom_angle_atom_site_label_3
_geom_angle
_geom_angle_site_symmetry_1
_geom_angle_site_symmetry_3
C7 O7 Eu1 118.6(3) . 3_666
O5 Eu1 O2 146.46(13) 2_646 3_566
O5 Eu1 O1 88.22(12) 2_646 .
O2 Eu1 O1 98.96(12) 3_566 .
O5 Eu1 O4 102.15(11) 2_646 1_545
O2 Eu1 O4 89.80(12) 3_566 1_545
O1 Eu1 O4 146.48(12) . 1_545
O5 Eu1 O6 72.19(12) 2_646 .
O2 Eu1 O6 141.35(12) 3_566 .
O1 Eu1 O6 76.69(12) . .
O4 Eu1 O6 76.42(11) 1_545 .
O5 Eu1 O1W 80.22(13) 2_646 .
O2 Eu1 O1W 72.40(12) 3_566 .
O1 Eu1 O1W 68.26(12) . .
O4 Eu1 O1W 144.53(11) 1_545 .
O6 Eu1 O1W 135.64(12) . .
O5 Eu1 O7 137.92(12) 2_646 3_666
O2 Eu1 O7 75.28(11) 3_566 3_666
O1 Eu1 O7 75.70(11) . 3_666
O4 Eu1 O7 75.41(11) 1_545 3_666
O6 Eu1 O7 66.38(11) . 3_666
O1W Eu1 O7 126.07(12) . 3_666
O5 Eu1 O2W 79.83(13) 2_646 .
O2 Eu1 O2W 73.78(13) 3_566 .
O1 Eu1 O2W 140.29(12) . .
O4 Eu1 O2W 73.23(12) 1_545 .
O6 Eu1 O2W 132.77(12) . .
O1W Eu1 O2W 72.42(12) . .
O7 Eu1 O2W 135.44(12) 3_666 .
O5 Eu1 C7 118.71(12) 2_646 3_666
O2 Eu1 C7 94.76(12) 3_566 3_666
O1 Eu1 C7 75.49(12) . 3_666
O4 Eu1 C7 71.56(11) 1_545 3_666
O6 Eu1 C7 46.70(11) . 3_666
O1W Eu1 C7 138.55(12) . 3_666
O7 Eu1 C7 19.78(11) 3_666 3_666
O2W Eu1 C7 142.92(12) . 3_666
C1 O1 Eu1 144.5(3) . .
Eu1 O1W H1WA 112(3) . .
Eu1 O1W H1WB 111(3) . .
H1WA O1W H1WB 111(4) . .
C1 O2 Eu1 147.1(3) . 3_566
Eu1 O2W H2WB 128(3) . .
Eu1 O2W H2WA 125(2) . .
H2WB O2W H2WA 105(4) . .
C2 O3 C5 106.3(4) . .
C6 O4 Eu1 135.2(3) . 1_565
C6 O5 Eu1 175.4(3) . 2_656
C7 O6 Eu1 120.2(3) . .
O1 C1 O2 126.1(4) . .
O1 C1 C2 117.6(4) . .
O2 C1 C2 116.3(4) . .
C3 C2 O3 110.2(4) . .
C3 C2 C1 132.9(4) . .
O3 C2 C1 116.8(4) . .
C2 C3 C4 106.6(4) . .
C2 C3 H3 126.7 . .
C4 C3 H3 126.7 . .
C5 C4 C3 106.6(4) . .
C5 C4 H4 126.7 . .
C3 C4 H4 126.7 . .
C4 C5 O3 110.2(4) . .
C4 C5 C6 133.2(4) . .
O3 C5 C6 116.6(4) . .
O5 C6 O4 124.4(4) . .
O5 C6 C5 118.9(4) . .
O4 C6 C5 116.6(4) . .
O6 C7 O7 125.6(4) . .
O6 C7 C7 117.1(5) . 3_666
O7 C7 C7 117.4(5) . 3_666
O6 C7 Eu1 166.7(3) . 3_666
O7 C7 Eu1 41.6(2) . 3_666
C7 C7 Eu1 75.9(3) 3_666 3_666
H3WA O3W H3WB 107(4) . .

loop_
_geom_bond_atom_site_label_1
_geom_bond_atom_site_label_2
_geom_bond_distance
_geom_bond_site_symmetry_2
O7 C7 1.258(6) .
O7 Eu1 2.471(3) 3_666
Eu1 O5 2.326(3) 2_646
Eu1 O2 2.332(3) 3_566
Eu1 O1 2.357(3) .
Eu1 O4 2.379(3) 1_545
Eu1 O6 2.433(3) .
Eu1 O1W 2.459(4) .
Eu1 O7 2.471(3) 3_666
Eu1 O2W 2.494(4) .
Eu1 C7 3.265(5) 3_666
O1 C1 1.254(6) .
O1W H1WA 0.85(2) .
O1W H1WB 0.845(19) .
O2 C1 1.256(6) .
O2 Eu1 2.332(3) 3_566
O2W H2WB 0.841(19) .
O2W H2WA 0.869(19) .
O3 C2 1.365(5) .
O3 C5 1.375(5) .
O4 C6 1.264(6) .
O4 Eu1 2.380(3) 1_565
O5 C6 1.244(6) .
O5 Eu1 2.326(3) 2_656
O6 C7 1.255(6) .
C1 C2 1.466(6) .
C2 C3 1.360(7) .
C3 C4 1.417(7) .
C3 H3 0.9300 .
C4 C5 1.354(7) .
C4 H4 0.9300 .
C5 C6 1.469(6) .
C7 C7 1.535(9) 3_666
C7 Eu1 3.265(5) 3_666
O3W H3WA 0.84(2) .
O3W H3WB 0.85(2) .

loop_
_geom_torsion_atom_site_label_1
_geom_torsion_atom_site_label_2
_geom_torsion_atom_site_label_3
_geom_torsion_atom_site_label_4
_geom_torsion
_geom_torsion_site_symmetry_1
_geom_torsion_site_symmetry_4
O5 Eu1 O1 C1 147.4(5) 2_646 .
O2 Eu1 O1 C1 -65.5(5) 3_566 .
O4 Eu1 O1 C1 37.9(6) 1_545 .
O6 Eu1 O1 C1 75.3(5) . .
O1W Eu1 O1 C1 -132.4(6) . .
O7 Eu1 O1 C1 6.7(5) 3_666 .
O2W Eu1 O1 C1 -140.9(5) . .
C7 Eu1 O1 C1 27.1(5) 3_666 .
O5 Eu1 O6 C7 -177.9(4) 2_646 .
O2 Eu1 O6 C7 2.3(4) 3_566 .
O1 Eu1 O6 C7 -85.4(3) . .
O4 Eu1 O6 C7 74.4(3) 1_545 .
O1W Eu1 O6 C7 -123.6(3) . .
O7 Eu1 O6 C7 -5.4(3) 3_666 .
O2W Eu1 O6 C7 125.5(3) . .
C7 Eu1 O6 C7 -3.0(4) 3_666 .
Eu1 O1 C1 O2 49.3(8) . .
Eu1 O1 C1 C2 -132.0(4) . .
Eu1 O2 C1 O1 29.2(9) 3_566 .
Eu1 O2 C1 C2 -149.5(4) 3_566 .
C5 O3 C2 C3 2.0(5) . .
C5 O3 C2 C1 -174.4(4) . .
O1 C1 C2 C3 178.7(5) . .
O2 C1 C2 C3 -2.5(8) . .
O1 C1 C2 O3 -5.9(6) . .
O2 C1 C2 O3 172.9(4) . .
O3 C2 C3 C4 -1.6(6) . .
C1 C2 C3 C4 173.9(5) . .
C2 C3 C4 C5 0.6(6) . .
C3 C4 C5 O3 0.6(6) . .
C3 C4 C5 C6 179.6(5) . .
C2 O3 C5 C4 -1.6(5) . .
C2 O3 C5 C6 179.3(4) . .
Eu1 O5 C6 O4 -68(4) 2_656 .
Eu1 O5 C6 C5 112(4) 2_656 .
Eu1 O4 C6 O5 -101.3(5) 1_565 .
Eu1 O4 C6 C5 78.6(5) 1_565 .
C4 C5 C6 O5 -167.2(5) . .
O3 C5 C6 O5 11.7(6) . .
C4 C5 C6 O4 12.9(8) . .
O3 C5 C6 O4 -168.2(4) . .
Eu1 O6 C7 O7 -174.9(3) . .
Eu1 O6 C7 C7 5.1(7) . 3_666
Eu1 O6 C7 Eu1 170.6(12) . 3_666
Eu1 O7 C7 O6 -175.0(4) 3_666 .
Eu1 O7 C7 C7 5.0(6) 3_666 3_666
